data_4307444
loop_
_publ_author_name
'Takuya Shiga'
'Nobuhiro Ito'
'Akiko Hidaka'
'Hisashi \=Okawa'
'Susumu Kitagawa'
'Masaaki Ohba'

_publ_contact_author_address
;Department of Synthetic Chemistry and Biological Chemistry,
Graduate School of Engineering,
Kyoto University,
Katsura, Nishikyo-ku, Kyoto 615-8510, Japan
;
_publ_contact_author_email ohba@sbchem.kyoto-u.ac.jp
_publ_contact_author_fax +81-75-383-2732
_publ_contact_author_name 'Masaaki Ohba'
_publ_contact_author_phone +81-75-383-2807
_publ_section_title
;
Series of Trinuclear NiIILnIIINiII Complexes Derived from
2,6-Di(acetoacetyl)pyridine: Synthesis, Structure, and Magnetism
;
_journal_name_full 'Inorganic Chemistry'
_journal_page_first 3492
_journal_page_last 3501
_journal_paper_doi 10.1021/ic0619153
_journal_volume 46
_journal_year 2007
_chemical_formula_sum 'C34 H50 N5 Ni2 O23 Tm'
_chemical_formula_weight 1183.12
_space_group_IT_number 2
_symmetry_cell_setting triclinic
_symmetry_Int_Tables_number 2
_symmetry_space_group_name_Hall '-P 1'
_symmetry_space_group_name_H-M 'P -1'
_cell_angle_alpha 109.1785(7)
_cell_angle_beta 100.1183(7)
_cell_angle_gamma 110.2845(8)
_cell_formula_units_Z 2
_cell_length_a 10.8582(1)
_cell_length_b 14.8577
_cell_length_c 16.5084(2)
_cell_measurement_reflns_used 13798
_cell_measurement_temperature 296.2
_cell_measurement_theta_max 27.5
_cell_measurement_theta_min 2.1
_cell_volume 2229.86(4)
_computing_cell_refinement PROCESS-AUTO
_computing_data_collection PROCESS-AUTO
_computing_data_reduction 'teXsan Ver. 1.11'
_computing_publication_material 'teXsan Ver. 1.11'
_computing_structure_refinement 'teXsan Ver. 1.10'
_computing_structure_solution SIR92
_diffrn_detector_area_resol_mean 8.00
_diffrn_measured_fraction_theta_full 0.9836
_diffrn_measured_fraction_theta_max 0.9836
_diffrn_measurement_device_type 'Rigaku RAXIS-RAPID Imaging Plate'
_diffrn_measurement_method \w
_diffrn_radiation_type 'Mo K\a'
_diffrn_radiation_wavelength 0.7107
_diffrn_reflns_av_R_equivalents 0.017
_diffrn_reflns_limit_h_max 14
_diffrn_reflns_limit_h_min -13
_diffrn_reflns_limit_k_max 19
_diffrn_reflns_limit_k_min -19
_diffrn_reflns_limit_l_max 21
_diffrn_reflns_limit_l_min -21
_diffrn_reflns_number 21040
_diffrn_reflns_theta_full 27.48
_diffrn_reflns_theta_max 27.48
_exptl_absorpt_coefficient_mu 2.893
_exptl_absorpt_correction_T_max 0.445
_exptl_absorpt_correction_T_min 0.327
_exptl_absorpt_correction_type multi-scan
_exptl_absorpt_process_details '(Higashi, 1995)'
_exptl_crystal_colour green
_exptl_crystal_density_diffrn 1.762
_exptl_crystal_density_method 'not measured'
_exptl_crystal_description prism
_exptl_crystal_size_max 0.420
_exptl_crystal_size_mid 0.310
_exptl_crystal_size_min 0.280
_refine_diff_density_max 1.81
_refine_diff_density_min -1.59
_refine_ls_extinction_method none
_refine_ls_goodness_of_fit_ref 0.999
_refine_ls_hydrogen_treatment noref
_refine_ls_number_parameters 586
_refine_ls_number_reflns 10071
_refine_ls_R_factor_gt 0.0330
_refine_ls_shift/su_max 0.0070
_refine_ls_structure_factor_coef Fsqd
_refine_ls_weighting_details 'w = 1/[\s^2^(Fo^2^) + (0.09500(Max(Fo^2^,0) + 2Fc^2^)/3)^2^]'
_refine_ls_weighting_scheme calc
_refine_ls_wR_factor_ref 0.1098
_reflns_number_gt 9170
_reflns_number_total 3350
_reflns_threshold_expression F^2^>2.0\s(F^2^)
_cod_data_source_file ic0619153si20061007_020931_17.cif
_cod_data_source_block 12_Ni2Tm_D_[Ni2Tm(L)2(NO3)2(H2O)(MeOH)3]NO3.Et2O.MeOH
_cod_original_cell_volume 2229.85(4)
_cod_original_sg_symbol_H-M 'P -1 '
_cod_original_formula_sum 'C34 H50 N5 O23 Ni2 Tm '
_cod_database_code 4307444

loop_
_symmetry_equiv_pos_as_xyz
x,y,z
-x,-y,-z

loop_
_atom_site_label
_atom_site_type_symbol
_atom_site_fract_x
_atom_site_fract_y
_atom_site_fract_z
_atom_site_U_iso_or_equiv
_atom_site_adp_type
_atom_site_occupancy
_atom_site_calc_flag
_atom_site_refinement_flags
_atom_site_disorder_assembly
_atom_site_disorder_group
Tm Tm 0.18263(1) 0.44181(1) 0.243507(8) 0.01537(5) Uani 1.00 d . . .
Ni(1) Ni -0.08566(4) 0.18559(3) 0.18973(3) 0.0193(1) Uani 1.00 d . . .
Ni(2) Ni 0.45029(4) 0.69516(3) 0.29837(3) 0.0192(1) Uani 1.00 d . . .
O(1) O -0.2189(2) 0.1360(2) 0.2522(2) 0.0292(6) Uani 1.00 d . . .
O(2) O 0.0164(2) 0.3315(2) 0.2908(1) 0.0185(5) Uani 1.00 d . . .
O(3) O 0.4051(2) 0.5812(2) 0.3445(1) 0.0201(5) Uani 1.00 d . . .
O(4) O 0.6428(2) 0.7791(2) 0.3900(2) 0.0288(6) Uani 1.00 d . . .
O(5) O 0.4571(3) 0.8039(2) 0.2498(2) 0.0269(6) Uani 1.00 d . . .
O(6) O 0.2636(2) 0.5882(2) 0.2048(1) 0.0190(5) Uani 1.00 d . . .
O(7) O 0.0396(2) 0.2600(2) 0.1325(1) 0.0192(5) Uani 1.00 d . . .
O(8) O -0.1659(3) 0.0457(2) 0.0847(2) 0.0290(6) Uani 1.00 d . . .
O(9) O 0.3454(2) 0.3949(2) 0.1790(2) 0.0244(6) Uani 1.00 d . . .
O(10) O 0.2993(2) 0.3406(2) 0.2811(2) 0.0219(6) Uani 1.00 d . . .
O(11) O 0.4480(3) 0.3055(2) 0.2175(2) 0.0324(7) Uani 1.00 d . . .
O(12) O 0.0832(3) 0.5583(2) 0.3230(2) 0.0259(6) Uani 1.00 d . . .
O(13) O -0.0402(2) 0.4412(2) 0.1865(2) 0.0238(6) Uani 1.00 d . . .
O(14) O -0.1302(3) 0.5325(3) 0.2666(2) 0.0390(9) Uani 1.00 d . . .
O(15) O 0.3254(3) 0.1209(2) 0.3003(2) 0.0486(9) Uani 1.00 d . . .
O(16) O 0.1270(3) -0.0153(2) 0.2460(2) 0.0383(7) Uani 1.00 d . . .
O(17) O 0.3083(4) -0.0154(3) 0.3246(3) 0.059(1) Uani 1.00 d . . .
O(18) O 0.0655(2) 0.1534(2) 0.2540(2) 0.0271(6) Uani 1.00 d . . .
O(19) O -0.2296(2) 0.2285(2) 0.1244(2) 0.0314(7) Uani 1.00 d . . .
O(20) O 0.5422(3) 0.6350(2) 0.2078(2) 0.0302(7) Uani 1.00 d . . .
O(21) O 0.3641(2) 0.7649(2) 0.3891(2) 0.0254(6) Uani 1.00 d . . .
O(22) O 0.1438(3) 0.7930(2) 0.3177(2) 0.0424(8) Uani 1.00 d . . .
O(23) O 0.3247(6) 0.2305(5) -0.1384(4) 0.106(3) Uani 1.00 d . . .
N(1) N 0.2394(3) 0.4842(2) 0.4141(2) 0.0176(6) Uani 1.00 d . . .
N(2) N 0.1203(3) 0.4023(2) 0.0732(2) 0.0184(6) Uani 1.00 d . . .
N(3) N 0.3661(3) 0.3449(2) 0.2246(2) 0.0212(6) Uani 1.00 d . . .
N(4) N -0.0308(3) 0.5128(2) 0.2603(2) 0.0245(7) Uani 1.00 d . . .
N(5) N 0.2545(3) 0.0309(3) 0.2907(2) 0.0310(8) Uani 1.00 d . . .
C(1) C -0.3212(5) 0.1430(4) 0.3671(3) 0.051(1) Uani 1.00 d . . .
C(2) C -0.2076(4) 0.1880(3) 0.3324(2) 0.0302(9) Uani 1.00 d . . .
C(3) C -0.0909(3) 0.2861(3) 0.3938(2) 0.0267(8) Uani 1.00 d . . .
C(4) C 0.0150(3) 0.3465(2) 0.3729(2) 0.0191(7) Uani 1.00 d . . .
C(5) C 0.1423(3) 0.4360(3) 0.4453(2) 0.0202(7) Uani 1.00 d . . .
C(6) C 0.1639(4) 0.4654(3) 0.5381(2) 0.0280(9) Uani 1.00 d . . .
C(7) C 0.2904(4) 0.5462(3) 0.5991(2) 0.0328(9) Uani 1.00 d . . .
C(8) C 0.3906(4) 0.5946(3) 0.5668(2) 0.0283(8) Uani 1.00 d . . .
C(9) C 0.3623(3) 0.5611(3) 0.4735(2) 0.0209(7) Uani 1.00 d . . .
C(10) C 0.4581(3) 0.6132(3) 0.4312(2) 0.0205(7) Uani 1.00 d . . .
C(11) C 0.5904(3) 0.6910(3) 0.4847(2) 0.0251(8) Uani 1.00 d . . .
C(12) C 0.6789(3) 0.7646(3) 0.4591(2) 0.0266(8) Uani 1.00 d . . .
C(13) C 0.8272(4) 0.8331(3) 0.5201(3) 0.0372(10) Uani 1.00 d . . .
C(14) C 0.4027(5) 0.8715(3) 0.1444(3) 0.039(1) Uani 1.00 d . . .
C(15) C 0.3838(3) 0.7825(3) 0.1729(2) 0.0246(8) Uani 1.00 d . . .
C(16) C 0.2850(4) 0.6777(3) 0.1080(2) 0.0250(8) Uani 1.00 d . . .
C(17) C 0.2405(3) 0.5889(3) 0.1247(2) 0.0190(7) Uani 1.00 d . . .
C(18) C 0.1607(3) 0.4824(3) 0.0473(2) 0.0198(7) Uani 1.00 d . . .
C(19) C 0.1367(4) 0.4643(3) -0.0432(2) 0.0265(8) Uani 1.00 d . . .
C(20) C 0.0705(4) 0.3618(3) -0.1091(2) 0.0322(9) Uani 1.00 d . . .
C(21) C 0.0278(4) 0.2788(3) -0.0830(2) 0.0281(8) Uani 1.00 d . . .
C(22) C 0.0538(3) 0.3027(2) 0.0087(2) 0.0193(7) Uani 1.00 d . . .
C(23) C 0.0045(3) 0.2218(2) 0.0451(2) 0.0191(7) Uani 1.00 d . . .
C(24) C -0.0777(3) 0.1170(3) -0.0149(2) 0.0239(8) Uani 1.00 d . . .
C(25) C -0.1543(3) 0.0338(3) 0.0074(2) 0.0244(8) Uani 1.00 d . . .
C(26) C -0.2308(4) -0.0753(3) -0.0676(3) 0.0350(9) Uani 1.00 d . . .
C(27) C -0.3705(5) 0.1949(6) 0.1220(4) 0.071(2) Uani 1.00 d . . .
C(28) C 0.6431(4) 0.5987(3) 0.2336(3) 0.034(1) Uani 1.00 d . . .
C(29) C 0.4475(4) 0.8745(3) 0.4486(3) 0.0345(9) Uani 1.00 d . . .
C(30) C 0.0720(6) 0.8103(4) 0.3809(4) 0.062(2) Uani 1.00 d . . .
C(31) C 0.1848(6) 0.0761(5) -0.2836(6) 0.080(2) Uani 1.00 d . . .
C(32) C 0.2195(6) 0.1086(5) -0.1867(6) 0.073(2) Uani 1.00 d . . .
C(33) C 0.3619(8) 0.2609(9) -0.0472(6) 0.099(3) Uani 1.00 d . . .
C(34) C 0.4461(8) 0.3706(7) -0.0006(5) 0.088(2) Uani 1.00 d . . .
H(1) H -0.4086 0.1340 0.3302 0.0641 Uiso 1.00 calc . . .
H(2) H -0.3321 0.0755 0.3638 0.0641 Uiso 1.00 calc . . .
H(3) H -0.3038 0.1888 0.4278 0.0641 Uiso 1.00 calc . . .
H(4) H -0.0868 0.3112 0.4562 0.0330 Uiso 1.00 calc . . .
H(5) H 0.0930 0.4309 0.5591 0.0346 Uiso 1.00 calc . . .
H(6) H 0.3072 0.5681 0.6631 0.0403 Uiso 1.00 calc . . .
H(7) H 0.4790 0.6497 0.6081 0.0343 Uiso 1.00 calc . . .
H(8) H 0.6253 0.6963 0.5444 0.0319 Uiso 1.00 calc . . .
H(9) H 0.8448 0.8160 0.5703 0.0470 Uiso 1.00 calc . . .
H(10) H 0.8451 0.9061 0.5424 0.0470 Uiso 1.00 calc . . .
H(11) H 0.8898 0.8232 0.4877 0.0470 Uiso 1.00 calc . . .
H(12) H 0.4967 0.9040 0.1452 0.0494 Uiso 1.00 calc . . .
H(13) H 0.3851 0.9240 0.1856 0.0494 Uiso 1.00 calc . . .
H(14) H 0.3417 0.8460 0.0850 0.0494 Uiso 1.00 calc . . .
H(15) H 0.2482 0.6690 0.0475 0.0310 Uiso 1.00 calc . . .
H(16) H 0.1659 0.5223 -0.0601 0.0338 Uiso 1.00 calc . . .
H(17) H 0.0539 0.3469 -0.1720 0.0396 Uiso 1.00 calc . . .
H(18) H -0.0192 0.2067 -0.1282 0.0346 Uiso 1.00 calc . . .
H(19) H -0.0829 0.0984 -0.0767 0.0307 Uiso 1.00 calc . . .
H(20) H -0.2148 -0.0746 -0.1223 0.0439 Uiso 1.00 calc . . .
H(21) H -0.3287 -0.1002 -0.0773 0.0439 Uiso 1.00 calc . . .
H(22) H -0.2012 -0.1226 -0.0526 0.0439 Uiso 1.00 calc . . .
H(23) H 0.0752 0.0901 0.2341 0.0291 Uiso 1.00 calc . . .
H(24) H 0.1567 0.1985 0.2648 0.0291 Uiso 1.00 calc . . .
H(25) H -0.1880 0.3029 0.1444 0.0291 Uiso 1.00 calc . . .
H(26) H -0.3759 0.2139 0.1815 0.0834 Uiso 1.00 calc . . .
H(27) H -0.4137 0.2281 0.0928 0.0834 Uiso 1.00 calc . . .
H(28) H -0.4207 0.1203 0.0881 0.0834 Uiso 1.00 calc . . .
H(29) H 0.5577 0.6584 0.1661 0.0291 Uiso 1.00 calc . . .
H(30) H 0.7286 0.6563 0.2740 0.0422 Uiso 1.00 calc . . .
H(31) H 0.6591 0.5590 0.1805 0.0422 Uiso 1.00 calc . . .
H(32) H 0.6092 0.5529 0.2619 0.0422 Uiso 1.00 calc . . .
H(33) H 0.2808 0.7620 0.3593 0.0291 Uiso 1.00 calc . . .
H(34) H 0.5138 0.8814 0.4994 0.0442 Uiso 1.00 calc . . .
H(35) H 0.4961 0.9111 0.4177 0.0442 Uiso 1.00 calc . . .
H(36) H 0.3910 0.9074 0.4706 0.0442 Uiso 1.00 calc . . .
H(37) H 0.1808 0.8373 0.3065 0.0291 Uiso 1.00 calc . . .
H(38) H 0.1287 0.8750 0.4340 0.0722 Uiso 1.00 calc . . .
H(39) H -0.0108 0.8157 0.3547 0.0722 Uiso 1.00 calc . . .
H(40) H 0.0441 0.7536 0.3988 0.0722 Uiso 1.00 calc . . .
H(41) H 0.2663 0.0884 -0.3009 0.0945 Uiso 1.00 calc . . .
H(42) H 0.1213 0.0040 -0.3157 0.0945 Uiso 1.00 calc . . .
H(43) H 0.1425 0.1178 -0.3006 0.0945 Uiso 1.00 calc . . .
H(44) H 0.1386 0.0974 -0.1698 0.0862 Uiso 1.00 calc . . .
H(45) H 0.2626 0.0681 -0.1701 0.0862 Uiso 1.00 calc . . .
H(46) H 0.4194 0.2305 -0.0292 0.1198 Uiso 1.00 calc . . .
H(47) H 0.2872 0.2482 -0.0270 0.1198 Uiso 1.00 calc . . .
H(48) H 0.5277 0.3894 -0.0174 0.1040 Uiso 1.00 calc . . .
H(49) H 0.4730 0.3898 0.0633 0.1040 Uiso 1.00 calc . . .
H(50) H 0.3956 0.4071 -0.0144 0.1040 Uiso 1.00 calc . . .

loop_
_atom_site_aniso_label
_atom_site_aniso_U_11
_atom_site_aniso_U_22
_atom_site_aniso_U_33
_atom_site_aniso_U_12
_atom_site_aniso_U_13
_atom_site_aniso_U_23
Tm 0.01599(9) 0.01710(9) 0.01429(9) 0.00732(7) 0.00521(6) 0.00769(6)
Ni(1) 0.0187(2) 0.0187(2) 0.0188(2) 0.0055(2) 0.0067(2) 0.0083(2)
Ni(2) 0.0179(2) 0.0193(2) 0.0185(2) 0.0054(2) 0.0043(2) 0.0095(2)
O(1) 0.024(1) 0.030(1) 0.027(1) 0.004(1) 0.011(1) 0.011(1)
O(2) 0.0188(10) 0.020(1) 0.017(1) 0.0069(9) 0.0082(8) 0.0084(9)
O(3) 0.021(1) 0.022(1) 0.017(1) 0.0082(9) 0.0059(9) 0.0092(9)
O(4) 0.020(1) 0.033(1) 0.027(1) 0.003(1) 0.0026(10) 0.016(1)
O(5) 0.029(1) 0.023(1) 0.027(1) 0.007(1) 0.007(1) 0.014(1)
O(6) 0.019(1) 0.022(1) 0.017(1) 0.0077(9) 0.0052(8) 0.0100(9)
O(7) 0.020(1) 0.021(1) 0.016(1) 0.0073(9) 0.0065(8) 0.0093(9)
O(8) 0.034(1) 0.021(1) 0.025(1) 0.005(1) 0.010(1) 0.008(1)
O(9) 0.028(1) 0.030(1) 0.023(1) 0.016(1) 0.0123(10) 0.015(1)
O(10) 0.023(1) 0.024(1) 0.020(1) 0.0110(10) 0.0062(9) 0.0101(9)
O(11) 0.033(1) 0.036(1) 0.031(1) 0.024(1) 0.009(1) 0.008(1)
O(12) 0.029(1) 0.025(1) 0.023(1) 0.014(1) 0.0065(10) 0.0081(10)
O(13) 0.025(1) 0.029(1) 0.022(1) 0.015(1) 0.0088(9) 0.0125(10)
O(14) 0.036(1) 0.063(2) 0.045(2) 0.038(2) 0.026(1) 0.031(2)
O(15) 0.039(2) 0.037(2) 0.063(2) 0.007(1) 0.011(2) 0.025(2)
O(16) 0.036(1) 0.028(1) 0.041(2) 0.012(1) 0.002(1) 0.011(1)
O(17) 0.052(2) 0.059(2) 0.078(3) 0.028(2) 0.008(2) 0.044(2)
O(18) 0.024(1) 0.027(1) 0.033(1) 0.011(1) 0.008(1) 0.017(1)
O(19) 0.022(1) 0.038(1) 0.033(1) 0.014(1) 0.006(1) 0.015(1)
O(20) 0.030(1) 0.049(2) 0.030(1) 0.026(1) 0.017(1) 0.025(1)
O(21) 0.026(1) 0.019(1) 0.025(1) 0.0065(10) 0.0064(10) 0.0062(10)
O(22) 0.046(2) 0.036(2) 0.041(2) 0.021(1) 0.007(1) 0.013(1)
O(23) 0.136(4) 0.181(6) 0.137(5) 0.120(5) 0.110(4) 0.136(5)
N(1) 0.021(1) 0.020(1) 0.015(1) 0.009(1) 0.008(1) 0.008(1)
N(2) 0.017(1) 0.023(1) 0.014(1) 0.008(1) 0.0040(10) 0.008(1)
N(3) 0.017(1) 0.020(1) 0.020(1) 0.007(1) 0.003(1) 0.003(1)
N(4) 0.027(1) 0.032(2) 0.027(1) 0.016(1) 0.014(1) 0.019(1)
N(5) 0.035(2) 0.036(2) 0.028(2) 0.020(1) 0.012(1) 0.015(1)
C(1) 0.039(2) 0.046(3) 0.036(2) -0.011(2) 0.019(2) 0.006(2)
C(2) 0.026(2) 0.035(2) 0.026(2) 0.008(2) 0.010(1) 0.014(2)
C(3) 0.024(2) 0.033(2) 0.020(2) 0.007(1) 0.010(1) 0.012(1)
C(4) 0.020(1) 0.021(1) 0.016(1) 0.009(1) 0.006(1) 0.007(1)
C(5) 0.018(1) 0.027(2) 0.018(1) 0.010(1) 0.007(1) 0.012(1)
C(6) 0.029(2) 0.034(2) 0.021(2) 0.009(2) 0.013(1) 0.013(1)
C(7) 0.036(2) 0.038(2) 0.016(2) 0.008(2) 0.009(1) 0.011(2)
C(8) 0.026(2) 0.032(2) 0.017(2) 0.006(1) 0.003(1) 0.008(1)
C(9) 0.025(2) 0.022(2) 0.017(1) 0.011(1) 0.007(1) 0.009(1)
C(10) 0.021(1) 0.023(2) 0.015(1) 0.008(1) 0.003(1) 0.009(1)
C(11) 0.020(1) 0.032(2) 0.018(2) 0.007(1) 0.003(1) 0.010(1)
C(12) 0.021(2) 0.029(2) 0.021(2) 0.006(1) 0.005(1) 0.007(1)
C(13) 0.021(2) 0.045(2) 0.028(2) 0.001(2) 0.000(1) 0.015(2)
C(14) 0.047(2) 0.027(2) 0.041(2) 0.009(2) 0.008(2) 0.022(2)
C(15) 0.027(2) 0.023(2) 0.028(2) 0.011(1) 0.009(1) 0.014(1)
C(16) 0.029(2) 0.027(2) 0.022(2) 0.013(1) 0.006(1) 0.013(1)
C(17) 0.019(1) 0.023(2) 0.018(1) 0.009(1) 0.006(1) 0.011(1)
C(18) 0.019(1) 0.022(2) 0.021(2) 0.008(1) 0.007(1) 0.013(1)
C(19) 0.030(2) 0.027(2) 0.020(2) 0.007(1) 0.007(1) 0.014(1)
C(20) 0.038(2) 0.034(2) 0.017(2) 0.008(2) 0.005(1) 0.013(1)
C(21) 0.033(2) 0.028(2) 0.016(2) 0.007(2) 0.006(1) 0.008(1)
C(22) 0.018(1) 0.021(1) 0.017(1) 0.008(1) 0.004(1) 0.007(1)
C(23) 0.017(1) 0.022(1) 0.019(1) 0.008(1) 0.006(1) 0.009(1)
C(24) 0.023(1) 0.023(2) 0.017(1) 0.006(1) 0.004(1) 0.006(1)
C(25) 0.024(2) 0.020(2) 0.025(2) 0.008(1) 0.005(1) 0.007(1)
C(26) 0.038(2) 0.023(2) 0.029(2) 0.002(2) 0.008(2) 0.006(1)
C(27) 0.032(2) 0.129(6) 0.084(4) 0.044(3) 0.027(3) 0.067(4)
C(28) 0.026(2) 0.038(2) 0.044(2) 0.018(2) 0.011(2) 0.019(2)
C(29) 0.037(2) 0.021(2) 0.028(2) 0.005(2) 0.009(2) 0.000(1)
C(30) 0.057(3) 0.051(3) 0.075(4) 0.026(3) 0.030(3) 0.015(3)
C(31) 0.052(3) 0.057(4) 0.112(6) 0.008(3) 0.016(4) 0.035(4)
C(32) 0.055(3) 0.051(3) 0.110(6) 0.013(3) 0.013(3) 0.047(4)
C(33) 0.091(5) 0.186(10) 0.096(6) 0.082(6) 0.064(5) 0.105(7)
C(34) 0.093(5) 0.097(6) 0.060(4) 0.033(5) 0.040(4) 0.017(4)

loop_
_atom_type_symbol
_atom_type_description
_atom_type_scat_dispersion_real
_atom_type_scat_dispersion_imag
_atom_type_scat_source
C C 0.003 0.002
;International Tables for Crystallography
(1992, Vol. C, Tables 4.2.6.8 and 6.1.1.1)
;
H H 0.000 0.000
;International Tables for Crystallography
(1992, Vol. C, Table 6.1.1.2)
;
O O 0.011 0.006
;International Tables for Crystallography
(1992, Vol. C, Tables 4.2.6.8 and 6.1.1.1)
;
N N 0.006 0.003
;International Tables for Crystallography
(1992, Vol. C, Tables 4.2.6.8 and 6.1.1.1)
;
Tm Tm -0.314 5.248
;International Tables for Crystallography
(1992, Vol. C, Tables 4.2.6.8 and 6.1.1.1)
;
Ni Ni 0.339 1.112
;International Tables for Crystallography
(1992, Vol. C, Tables 4.2.6.8 and 6.1.1.1)
;

loop_
_geom_angle_atom_site_label_1
_geom_angle_atom_site_label_2
_geom_angle_atom_site_label_3
_geom_angle
_geom_angle_site_symmetry_1
_geom_angle_site_symmetry_2
_geom_angle_site_symmetry_3
_geom_angle_publ_flag
O(2) Tm O(3) 123.79(7) . . . yes
O(2) Tm O(6) 150.40(7) . . . yes
O(2) Tm O(7) 64.09(7) . . . yes
O(2) Tm O(9) 124.48(8) . . . yes
O(2) Tm O(10) 78.39(7) . . . yes
O(2) Tm O(12) 76.19(8) . . . yes
O(2) Tm O(13) 72.20(7) . . . yes
O(2) Tm N(1) 61.66(8) . . . yes
O(2) Tm N(2) 117.91(8) . . . yes
O(3) Tm O(6) 65.54(8) . . . yes
O(3) Tm O(7) 150.35(7) . . . yes
O(3) Tm O(9) 75.89(8) . . . yes
O(3) Tm O(10) 79.17(8) . . . yes
O(3) Tm O(12) 86.08(8) . . . yes
O(3) Tm O(13) 132.41(8) . . . yes
O(3) Tm N(1) 62.27(8) . . . yes
O(3) Tm N(2) 118.25(8) . . . yes
O(6) Tm O(7) 123.79(7) . . . yes
O(6) Tm O(9) 84.24(7) . . . yes
O(6) Tm O(10) 130.43(7) . . . yes
O(6) Tm O(12) 76.70(7) . . . yes
O(6) Tm O(13) 81.83(7) . . . yes
O(6) Tm N(1) 116.93(8) . . . yes
O(6) Tm N(2) 62.41(8) . . . yes
O(7) Tm O(9) 77.28(8) . . . yes
O(7) Tm O(10) 74.70(7) . . . yes
O(7) Tm O(12) 122.71(8) . . . yes
O(7) Tm O(13) 76.70(8) . . . yes
O(7) Tm N(1) 119.17(8) . . . yes
O(7) Tm N(2) 61.41(8) . . . yes
O(9) Tm O(10) 53.00(7) . . . yes
O(9) Tm O(12) 157.95(9) . . . yes
O(9) Tm O(13) 136.27(8) . . . yes
O(9) Tm N(1) 113.58(8) . . . yes
O(9) Tm N(2) 68.25(8) . . . yes
O(10) Tm O(12) 136.15(8) . . . yes
O(10) Tm O(13) 145.64(8) . . . yes
O(10) Tm N(1) 69.53(8) . . . yes
O(10) Tm N(2) 112.30(8) . . . yes
O(12) Tm O(13) 51.97(8) . . . yes
O(12) Tm N(1) 67.04(8) . . . yes
O(12) Tm N(2) 111.09(8) . . . yes
O(13) Tm N(1) 109.70(8) . . . yes
O(13) Tm N(2) 68.54(8) . . . yes
N(1) Tm N(2) 178.10(7) . . . yes
O(1) Ni(1) O(2) 93.11(10) . . . yes
O(1) Ni(1) O(7) 168.8(1) . . . yes
O(1) Ni(1) O(8) 93.8(1) . . . yes
O(1) Ni(1) O(18) 94.9(1) . . . yes
O(1) Ni(1) O(19) 88.2(1) . . . yes
O(2) Ni(1) O(7) 79.55(9) . . . yes
O(2) Ni(1) O(8) 172.81(9) . . . yes
O(2) Ni(1) O(18) 85.60(10) . . . yes
O(2) Ni(1) O(19) 91.75(10) . . . yes
O(7) Ni(1) O(8) 93.96(10) . . . yes
O(7) Ni(1) O(18) 92.99(9) . . . yes
O(7) Ni(1) O(19) 83.54(9) . . . yes
O(8) Ni(1) O(18) 91.7(1) . . . yes
O(8) Ni(1) O(19) 90.6(1) . . . yes
O(18) Ni(1) O(19) 176.0(1) . . . yes
O(3) Ni(2) O(4) 92.36(10) . . . yes
O(3) Ni(2) O(5) 168.94(10) . . . yes
O(3) Ni(2) O(6) 79.76(9) . . . yes
O(3) Ni(2) O(20) 97.55(10) . . . yes
O(3) Ni(2) O(21) 85.92(9) . . . yes
O(4) Ni(2) O(5) 96.3(1) . . . yes
O(4) Ni(2) O(6) 169.74(10) . . . yes
O(4) Ni(2) O(20) 86.3(1) . . . yes
O(4) Ni(2) O(21) 92.4(1) . . . yes
O(5) Ni(2) O(6) 92.35(10) . . . yes
O(5) Ni(2) O(20) 89.9(1) . . . yes
O(5) Ni(2) O(21) 86.86(10) . . . yes
O(6) Ni(2) O(20) 88.20(10) . . . yes
O(6) Ni(2) O(21) 93.58(9) . . . yes
O(20) Ni(2) O(21) 176.3(1) . . . yes
Ni(1) O(1) C(2) 124.4(2) . . . yes
Tm O(2) Ni(1) 108.62(9) . . . yes
Tm O(2) C(4) 128.4(2) . . . yes
Ni(1) O(2) C(4) 120.0(2) . . . yes
Tm O(3) Ni(2) 107.08(9) . . . yes
Tm O(3) C(10) 128.6(2) . . . yes
Ni(2) O(3) C(10) 115.9(2) . . . yes
Ni(2) O(4) C(12) 123.2(2) . . . yes
Ni(2) O(5) C(15) 123.8(2) . . . yes
Tm O(6) Ni(2) 107.61(9) . . . yes
Tm O(6) C(17) 128.8(2) . . . yes
Ni(2) O(6) C(17) 116.6(2) . . . yes
Tm O(7) Ni(1) 107.71(9) . . . yes
Tm O(7) C(23) 128.8(2) . . . yes
Ni(1) O(7) C(23) 119.0(2) . . . yes
Ni(1) O(8) C(25) 123.4(2) . . . yes
Tm O(9) N(3) 96.5(2) . . . yes
Tm O(10) N(3) 94.6(2) . . . yes
Tm O(12) N(4) 94.9(2) . . . yes
Tm O(13) N(4) 96.5(2) . . . yes
Ni(1) O(19) C(27) 124.3(3) . . . yes
Ni(2) O(20) C(28) 121.1(2) . . . yes
Ni(2) O(21) C(29) 115.8(2) . . . yes
C(32) O(23) C(33) 108.3(6) . . . yes
Tm N(1) C(5) 120.5(2) . . . yes
Tm N(1) C(9) 120.2(2) . . . yes
C(5) N(1) C(9) 119.0(3) . . . yes
Tm N(2) C(18) 120.2(2) . . . yes
Tm N(2) C(22) 121.3(2) . . . yes
C(18) N(2) C(22) 118.4(3) . . . yes
O(9) N(3) O(10) 115.9(2) . . . yes
O(9) N(3) O(11) 122.2(3) . . . yes
O(10) N(3) O(11) 121.8(3) . . . yes
O(12) N(4) O(13) 116.1(3) . . . yes
O(12) N(4) O(14) 123.7(3) . . . yes
O(13) N(4) O(14) 120.2(3) . . . yes
O(15) N(5) O(16) 120.2(3) . . . yes
O(15) N(5) O(17) 120.3(3) . . . yes
O(16) N(5) O(17) 119.5(3) . . . yes
O(1) C(2) C(1) 117.8(3) . . . yes
O(1) C(2) C(3) 124.3(3) . . . yes
C(1) C(2) C(3) 117.9(3) . . . yes
C(2) C(3) C(4) 127.0(3) . . . yes
O(2) C(4) C(3) 124.8(3) . . . yes
O(2) C(4) C(5) 114.1(3) . . . yes
C(3) C(4) C(5) 121.1(3) . . . yes
N(1) C(5) C(4) 114.0(3) . . . yes
N(1) C(5) C(6) 122.1(3) . . . yes
C(4) C(5) C(6) 123.8(3) . . . yes
C(5) C(6) C(7) 118.5(3) . . . yes
C(6) C(7) C(8) 119.3(3) . . . yes
C(7) C(8) C(9) 119.2(3) . . . yes
N(1) C(9) C(8) 121.8(3) . . . yes
N(1) C(9) C(10) 114.1(3) . . . yes
C(8) C(9) C(10) 123.8(3) . . . yes
O(3) C(10) C(9) 114.7(3) . . . yes
O(3) C(10) C(11) 125.5(3) . . . yes
C(9) C(10) C(11) 119.8(3) . . . yes
C(10) C(11) C(12) 125.6(3) . . . yes
O(4) C(12) C(11) 125.1(3) . . . yes
O(4) C(12) C(13) 116.5(3) . . . yes
C(11) C(12) C(13) 118.4(3) . . . yes
O(5) C(15) C(14) 118.1(3) . . . yes
O(5) C(15) C(16) 124.4(3) . . . yes
C(14) C(15) C(16) 117.5(3) . . . yes
C(15) C(16) C(17) 126.1(3) . . . yes
O(6) C(17) C(16) 125.5(3) . . . yes
O(6) C(17) C(18) 114.8(3) . . . yes
C(16) C(17) C(18) 119.7(3) . . . yes
N(2) C(18) C(17) 113.6(3) . . . yes
N(2) C(18) C(19) 122.1(3) . . . yes
C(17) C(18) C(19) 124.2(3) . . . yes
C(18) C(19) C(20) 119.3(3) . . . yes
C(19) C(20) C(21) 119.1(3) . . . yes
C(20) C(21) C(22) 118.6(3) . . . yes
N(2) C(22) C(21) 122.6(3) . . . yes
N(2) C(22) C(23) 113.5(3) . . . yes
C(21) C(22) C(23) 123.9(3) . . . yes
O(7) C(23) C(22) 114.4(3) . . . yes
O(7) C(23) C(24) 126.2(3) . . . yes
C(22) C(23) C(24) 119.3(3) . . . yes
C(23) C(24) C(25) 126.2(3) . . . yes
O(8) C(25) C(24) 125.2(3) . . . yes
O(8) C(25) C(26) 117.4(3) . . . yes
C(24) C(25) C(26) 117.3(3) . . . yes
O(23) C(32) C(31) 107.8(5) . . . yes
O(23) C(33) C(34) 110.8(6) . . . yes

loop_
_geom_bond_atom_site_label_1
_geom_bond_atom_site_label_2
_geom_bond_distance
_geom_bond_site_symmetry_1
_geom_bond_site_symmetry_2
_geom_bond_publ_flag
Tm O(2) 2.416(2) . . yes
Tm O(3) 2.398(2) . . yes
Tm O(6) 2.387(2) . . yes
Tm O(7) 2.431(2) . . yes
Tm O(9) 2.403(2) . . yes
Tm O(10) 2.431(2) . . yes
Tm O(12) 2.487(2) . . yes
Tm O(13) 2.432(2) . . yes
Tm N(1) 2.581(3) . . yes
Tm N(2) 2.584(3) . . yes
Ni(1) O(1) 1.996(2) . . yes
Ni(1) O(2) 2.005(2) . . yes
Ni(1) O(7) 2.015(2) . . yes
Ni(1) O(8) 1.982(3) . . yes
Ni(1) O(18) 2.078(2) . . yes
Ni(1) O(19) 2.137(3) . . yes
Ni(2) O(3) 2.022(2) . . yes
Ni(2) O(4) 2.014(2) . . yes
Ni(2) O(5) 2.011(2) . . yes
Ni(2) O(6) 2.018(2) . . yes
Ni(2) O(20) 2.072(3) . . yes
Ni(2) O(21) 2.084(2) . . yes
O(1) C(2) 1.253(4) . . yes
O(2) C(4) 1.304(4) . . yes
O(3) C(10) 1.296(4) . . yes
O(4) C(12) 1.251(4) . . yes
O(5) C(15) 1.246(4) . . yes
O(6) C(17) 1.306(4) . . yes
O(7) C(23) 1.291(4) . . yes
O(8) C(25) 1.265(4) . . yes
O(9) N(3) 1.262(4) . . yes
O(10) N(3) 1.282(3) . . yes
O(11) N(3) 1.225(4) . . yes
O(12) N(4) 1.253(4) . . yes
O(13) N(4) 1.287(4) . . yes
O(14) N(4) 1.225(4) . . yes
O(15) N(5) 1.229(4) . . yes
O(16) N(5) 1.258(4) . . yes
O(17) N(5) 1.244(4) . . yes
O(19) C(27) 1.424(5) . . yes
O(20) C(28) 1.439(4) . . yes
O(21) C(29) 1.431(4) . . yes
O(22) C(30) 1.418(6) . . yes
O(23) C(32) 1.586(9) . . yes
O(23) C(33) 1.357(9) . . yes
N(1) C(5) 1.342(4) . . yes
N(1) C(9) 1.340(4) . . yes
N(2) C(18) 1.352(4) . . yes
N(2) C(22) 1.342(4) . . yes
C(1) C(2) 1.491(5) . . yes
C(2) C(3) 1.433(5) . . yes
C(3) C(4) 1.369(4) . . yes
C(4) C(5) 1.486(4) . . yes
C(5) C(6) 1.397(4) . . yes
C(6) C(7) 1.385(5) . . yes
C(7) C(8) 1.378(5) . . yes
C(8) C(9) 1.393(4) . . yes
C(9) C(10) 1.490(4) . . yes
C(10) C(11) 1.383(4) . . yes
C(11) C(12) 1.419(5) . . yes
C(12) C(13) 1.504(5) . . yes
C(14) C(15) 1.506(5) . . yes
C(15) C(16) 1.437(5) . . yes
C(16) C(17) 1.376(4) . . yes
C(17) C(18) 1.490(4) . . yes
C(18) C(19) 1.387(4) . . yes
C(19) C(20) 1.377(5) . . yes
C(20) C(21) 1.395(5) . . yes
C(21) C(22) 1.388(4) . . yes
C(22) C(23) 1.494(4) . . yes
C(23) C(24) 1.383(4) . . yes
C(24) C(25) 1.432(5) . . yes
C(25) C(26) 1.495(5) . . yes
C(31) C(32) 1.45(1) . . yes
C(33) C(34) 1.41(1) . . yes

loop_
_geom_contact_atom_site_label_1
_geom_contact_atom_site_label_2
_geom_contact_distance
_geom_contact_site_symmetry_1
_geom_contact_site_symmetry_2
_geom_contact_publ_flag
Tm N(1) 2.581(3) . . ?
Tm N(2) 2.584(3) . . ?
O(1) C(32) 3.432(7) . 2_555 ?
O(1) C(31) 3.487(7) . 2_555 ?
O(4) C(31) 3.473(8) . 2_665 ?
O(5) O(23) 3.319(5) . 2_665 ?
O(5) C(31) 3.520(7) . 2_665 ?
O(5) O(17) 3.587(4) . 1_565 ?
O(8) C(32) 3.222(7) . 2_555 ?
O(9) C(34) 3.290(7) . . ?
O(10) C(8) 3.429(4) . 2_666 ?
O(10) O(15) 3.481(4) . . ?
O(11) C(26) 3.191(5) . 2_555 ?
O(11) C(7) 3.217(5) . 2_666 ?
O(11) C(8) 3.238(4) . 2_666 ?
O(11) C(27) 3.271(6) . 1_655 ?
O(11) O(15) 3.425(4) . . ?
O(12) O(22) 3.352(4) . . ?
O(12) C(30) 3.599(6) . . ?
O(13) C(19) 3.316(4) . 2_565 ?
O(14) C(28) 2.980(4) . 1_455 ?
O(14) C(6) 3.300(4) . 2_566 ?
O(14) C(7) 3.310(4) . 2_566 ?
O(14) C(20) 3.495(4) . 2_565 ?
O(14) C(30) 3.544(7) . . ?
O(15) O(18) 3.034(4) . . ?
O(15) C(11) 3.437(5) . 2_666 ?
O(15) C(26) 3.563(5) . 2_555 ?
O(16) O(18) 2.777(4) . . ?
O(16) C(32) 3.351(7) . 2_555 ?
O(16) C(31) 3.412(7) . 2_555 ?
O(16) O(22) 3.470(4) . 1_545 ?
O(16) C(24) 3.473(4) . 2_555 ?
O(16) C(21) 3.510(4) . 2_555 ?
O(17) O(22) 2.737(5) . 1_545 ?
O(17) C(14) 3.422(6) . 1_545 ?
O(17) C(30) 3.459(7) . 1_545 ?
O(17) C(29) 3.459(5) . 1_545 ?
O(17) C(29) 3.598(5) . 2_666 ?
O(18) N(5) 3.281(4) . . ?
O(20) O(23) 2.736(5) . 2_665 ?
O(20) C(34) 3.421(7) . 2_665 ?
O(21) O(22) 2.704(4) . . ?
O(21) C(30) 3.452(6) . . ?
O(22) C(29) 3.165(5) . . ?
O(22) C(20) 3.291(5) . 2_565 ?
O(22) N(5) 3.523(4) . 1_565 ?
O(23) C(28) 3.352(6) . 2_665 ?
O(23) C(15) 3.372(6) . 2_665 ?
N(3) C(26) 3.561(5) . 2_555 ?
N(3) C(8) 3.573(4) . 2_666 ?
N(5) C(13) 3.563(5) . 2_666 ?
C(1) C(29) 3.598(6) . 2_566 ?
C(18) C(19) 3.576(5) . 2_565 ?
C(29) C(29) 3.210(7) . 2_676 ?
